data_7710441
loop_
_publ_author_name
'Xu, Luonan'
'Xie, Zixi'
'Zenere, Katrina A.'
'Clegg, Jack K.'
'Kenny, Elise'
'Rijs, Nicole J.'
'Jameson, Guy N. L.'
'Kepert, Cameron J.'
'Powell, Benjamin J.'
'Neville, Suzanne M.'

_publ_section_title
;
 Co-existence of five- and six-coordinate iron(ii) species captured in a
 geometrically strained spin-crossover Hofmann framework
;
_journal_name_full 'Dalton Transactions'
_journal_paper_doi 10.1039/D2DT01371A
_journal_year 2022
_chemical_formula_moiety 'C42 H26 Fe3 N18 O2 Pt3, C2 H6 O'
_chemical_formula_sum 'C44 H32 Fe3 N18 O3 Pt3'
_chemical_formula_weight 1613.69
_chemical_name_systematic 1_250
_space_group_crystal_system triclinic
_space_group_IT_number 2
_space_group_name_Hall '-P 1'
_space_group_name_H-M_alt 'P -1'
_atom_sites_solution_hydrogens mixed
_audit_creation_date 2022-05-17
_audit_creation_method
;
Olex2 1.3
(compiled 2020.02.04 svn.rd84adfe8 for OlexSys, GUI svn.r6032)
;
_audit_update_record
;
2022-05-31 deposited with the CCDC.	2022-06-01 downloaded from the CCDC.
;
_cell_angle_alpha 96.57(3)
_cell_angle_beta 102.935(16)
_cell_angle_gamma 103.22(3)
_cell_formula_units_Z 1
_cell_length_a 7.398(4)
_cell_length_b 13.352(9)
_cell_length_c 14.812(7)
_cell_measurement_reflns_used 6270
_cell_measurement_temperature 250.0
_cell_measurement_theta_max 26.44
_cell_measurement_theta_min 2.32
_cell_volume 1366.9(14)
_computing_cell_refinement 'APEX 3'
_computing_data_collection 'APEX 3'
_computing_data_reduction 'APEX 3'
_computing_molecular_graphics 'Olex2 1.3 (Dolomanov et al., 2009)'
_computing_publication_material 'Olex2 1.3 (Dolomanov et al., 2009)'
_computing_structure_refinement 'SHELXL 2018/3 (Sheldrick, 2015)'
_computing_structure_solution 'SHELXT 2014/5 (Sheldrick, 2014)'
_diffrn_ambient_temperature 250.0
_diffrn_measured_fraction_theta_full 0.999
_diffrn_measured_fraction_theta_max 0.992
_diffrn_measurement_device_type 'Bruker D8 QUEST'
_diffrn_measurement_method '\f and \w scans'
_diffrn_radiation_type MoK\a
_diffrn_radiation_wavelength 0.71073
_diffrn_reflns_av_R_equivalents 0.0910
_diffrn_reflns_av_unetI/netI 0.0445
_diffrn_reflns_Laue_measured_fraction_full 0.999
_diffrn_reflns_Laue_measured_fraction_max 0.992
_diffrn_reflns_limit_h_max 9
_diffrn_reflns_limit_h_min -9
_diffrn_reflns_limit_k_max 16
_diffrn_reflns_limit_k_min -16
_diffrn_reflns_limit_l_max 18
_diffrn_reflns_limit_l_min -18
_diffrn_reflns_number 48661
_diffrn_reflns_point_group_measured_fraction_full 0.999
_diffrn_reflns_point_group_measured_fraction_max 0.992
_diffrn_reflns_theta_full 25.242
_diffrn_reflns_theta_max 26.446
_diffrn_reflns_theta_min 2.866
_diffrn_source 'sealed X-ray tube'
_diffrn_standards_number 0
_exptl_absorpt_coefficient_mu 8.476
_exptl_absorpt_correction_T_max 0.175
_exptl_absorpt_correction_T_min 0.280
_exptl_absorpt_correction_type empirical
_exptl_absorpt_process_details 'SADABS - Bruker- v2018.1.0'
_exptl_crystal_colour 'light yellow'
_exptl_crystal_colour_lustre clear
_exptl_crystal_colour_modifier light
_exptl_crystal_colour_primary yellow
_exptl_crystal_density_diffrn 1.961
_exptl_crystal_description block
_exptl_crystal_F_000 758
_exptl_crystal_preparation 'vial-in-vail slow diffusion'
_exptl_crystal_size_max 0.28
_exptl_crystal_size_mid 0.18
_exptl_crystal_size_min 0.15
_exptl_transmission_factor_max 0.280
_exptl_transmission_factor_min 0.175
_refine_diff_density_max 2.435
_refine_diff_density_min -1.472
_refine_diff_density_rms 0.182
_refine_ls_extinction_method none
_refine_ls_goodness_of_fit_ref 1.067
_refine_ls_hydrogen_treatment constr
_refine_ls_matrix_type full
_refine_ls_number_parameters 339
_refine_ls_number_reflns 5597
_refine_ls_number_restraints 251
_refine_ls_restrained_S_all 1.046
_refine_ls_R_factor_all 0.0402
_refine_ls_R_factor_gt 0.0329
_refine_ls_shift/su_max 0.001
_refine_ls_shift/su_mean 0.000
_refine_ls_structure_factor_coef Fsqd
_refine_ls_weighting_details 'w=1/[\s^2^(Fo^2^)+(0.0391P)^2^+3.5074P] where P=(Fo^2^+2Fc^2^)/3'
_refine_ls_weighting_scheme calc
_refine_ls_wR_factor_gt 0.0822
_refine_ls_wR_factor_ref 0.0854
_reflns_Friedel_coverage 0.000
_reflns_number_gt 4885
_reflns_number_total 5597
_reflns_threshold_expression 'I > 2\s(I)'
_cod_data_source_file d2dt01371a2.cif
_cod_data_source_block 1_250
_cod_original_cell_volume 1366.7(14)
_cod_database_code 7710441
_shelx_shelxl_version_number 2018/3
_shelx_space_group_comment
;
The symmetry employed for this shelxl refinement is uniquely defined
by the following loop, which should always be used as a source of
symmetry information in preference to the above space-group names.
They are only intended as comments.
;
_shelx_estimated_absorpt_t_max 0.363
_shelx_estimated_absorpt_t_min 0.141
_exptl_absorpt_special_details
;
 Rint before absorption correction = 0.1806
 Rint after absorption correction = 0.0910
;
_olex2_refinement_description
;
1. Fixed Uiso
 At 1.2 times of:
  All C(H) groups, All C(H,H) groups
 At 1.5 times of:
  All C(H,H,H) groups, All O(H) groups, All O(H,H) groups
2. Rigid body (RIGU) restrains
 All non-hydrogen atoms
 with sigma for 1-2 distances of 0.004 and sigma for 1-3 distances of 0.004
 All non-hydrogen atoms
 with sigma for 1-2 distances of 0.001 and sigma for 1-3 distances of 0.002
3. Others
 Fixed Sof: O2(0.5) H2(0.5) C22(0.5) H22A(0.5) H22B(0.5) C23(0.5) H23A(0.5)
 H23B(0.5) H23C(0.5)
4.a Rotating group:
 O1(H1A,H1B)
4.b Secondary CH2 refined with riding coordinates:
 C22(H22A,H22B)
4.c Aromatic/amide H refined with riding coordinates:
 C11(H11), C7(H7), C8(H8), C10(H10), C18(H18), C19(H19), C15(H15), C21(H21),
 C20(H20), C14(H14), C13(H13)
4.d Tetrahedral OH refined with riding coordinates:
 O2(H2)
4.e Idealised Me refined as rotating group:
 C23(H23A,H23B,H23C)
;
_olex2_submission_original_sample_id 1_250
_olex2_submission_special_instructions 'No special instructions were received'

loop_
_space_group_symop_operation_xyz
'x, y, z'
'-x, -y, -z'

loop_
_atom_site_label
_atom_site_type_symbol
_atom_site_fract_x
_atom_site_fract_y
_atom_site_fract_z
_atom_site_U_iso_or_equiv
_atom_site_adp_type
_atom_site_occupancy
_atom_site_site_symmetry_order
_atom_site_calc_flag
_atom_site_refinement_flags_posn
_atom_site_refinement_flags_adp
_atom_site_refinement_flags_occupancy
_atom_site_disorder_assembly
_atom_site_disorder_group
Pt1 Pt 0.55982(3) 0.73683(2) 0.40489(2) 0.02046(8) Uani 1 1 d . . . . .
Pt2 Pt 0.500000 1.000000 0.000000 0.02710(10) Uani 1 2 d S . P . .
Fe1 Fe 0.000000 0.500000 0.500000 0.0220(2) Uani 1 2 d S . P . .
Fe2 Fe 0.05997(12) 0.91538(7) 0.22985(6) 0.0274(2) Uani 1 1 d . . . . .
O1 O 0.1319(8) 1.0613(4) 0.3046(4) 0.0491(13) Uani 1 1 d . . . . .
H1A H 0.121558 1.106319 0.266834 0.074 Uiso 1 1 d R U . . .
H1B H 0.048358 1.067114 0.336569 0.074 Uiso 1 1 d R U . . .
N1 N -0.1464(8) 0.6216(4) 0.5034(4) 0.0331(12) Uani 1 1 d . . . . .
N2 N 0.2555(8) 0.6134(4) 0.4970(4) 0.0335(12) Uani 1 1 d . . . . .
C2 C 0.3678(8) 0.6611(5) 0.4655(4) 0.0258(12) Uani 1 1 d . . . . .
N7 N -0.0880(8) 0.4765(4) 0.3444(4) 0.0302(10) Uani 1 1 d . . . . .
C4 C -0.2477(8) 0.8072(5) 0.3407(4) 0.0265(12) Uani 1 1 d . . . . .
C1 C -0.2490(8) 0.6676(5) 0.4700(4) 0.0244(12) Uani 1 1 d . . . . .
C3 C 0.3609(9) 0.7987(5) 0.3353(5) 0.0294(13) Uani 1 1 d . . . . .
N4 N -0.1376(8) 0.8456(5) 0.3039(4) 0.0377(13) Uani 1 1 d . . . . .
N3 N 0.2477(8) 0.8331(5) 0.2930(5) 0.0428(15) Uani 1 1 d . . . . .
C5 C -0.2938(9) 0.9485(6) 0.0775(5) 0.0359(15) Uani 1 1 d . . . . .
N8 N -0.2470(8) 0.5058(4) -0.0004(4) 0.0309(11) Uani 1 1 d . . . . .
N9 N -0.2080(11) 0.7720(5) -0.2173(5) 0.0505(16) Uani 1 1 d . . . . .
N5 N -0.1768(9) 0.9186(6) 0.1216(4) 0.0461(15) Uani 1 1 d . . . . .
N6 N 0.2394(9) 0.9507(5) 0.1381(4) 0.0458(15) Uani 1 1 d . . . . .
C6 C 0.3359(9) 0.9692(6) 0.0881(5) 0.0353(15) Uani 1 1 d . . . . .
C9 C -0.2084(10) 0.4396(5) 0.1460(4) 0.0318(12) Uani 1 1 d . . . . .
C11 C -0.0735(10) 0.5554(5) 0.2952(4) 0.0340(14) Uani 1 1 d . . . . .
H11 H -0.023368 0.624228 0.328395 0.041 Uiso 1 1 calc R U . . .
C7 C -0.1634(12) 0.3805(5) 0.2943(5) 0.0418(16) Uani 1 1 d . . . . .
H7 H -0.177088 0.324197 0.327177 0.050 Uiso 1 1 calc R U . . .
C8 C -0.2228(12) 0.3584(5) 0.1972(5) 0.0426(17) Uani 1 1 d . . . . .
H8 H -0.272753 0.288806 0.165859 0.051 Uiso 1 1 calc R U . . .
C12 C -0.2732(10) 0.4214(5) 0.0407(4) 0.0321(12) Uani 1 1 d . . . . .
C10 C -0.1288(11) 0.5398(5) 0.1980(5) 0.0350(14) Uani 1 1 d . . . . .
H10 H -0.112521 0.597468 0.166902 0.042 Uiso 1 1 calc R U . . .
C18 C -0.3229(12) 0.5862(6) -0.2332(5) 0.0460(17) Uani 1 1 d . . . . .
H18 H -0.379712 0.521627 -0.273866 0.055 Uiso 1 1 calc R U . . .
C16 C -0.3056(10) 0.4919(5) -0.0943(4) 0.0340(13) Uani 1 1 d . . . . .
C17 C -0.2728(10) 0.5903(5) -0.1381(5) 0.0356(13) Uani 1 1 d . . . . .
C19 C -0.2891(14) 0.6784(6) -0.2695(6) 0.054(2) Uani 1 1 d . . . . .
H19 H -0.326293 0.673844 -0.335146 0.065 Uiso 1 1 calc R U . . .
C15 C -0.3905(13) 0.3968(6) -0.1511(5) 0.0502(19) Uani 1 1 d . . . . .
H15 H -0.430894 0.391043 -0.216798 0.060 Uiso 1 1 calc R U . . .
C21 C -0.1869(13) 0.6879(6) -0.0813(5) 0.0493(19) Uani 1 1 d . . . . .
H21 H -0.148690 0.694230 -0.015527 0.059 Uiso 1 1 calc R U . . .
C20 C -0.1591(15) 0.7752(6) -0.1235(6) 0.061(2) Uani 1 1 d . . . . .
H20 H -0.102667 0.840734 -0.084471 0.073 Uiso 1 1 calc R U . . .
C14 C -0.4153(16) 0.3086(7) -0.1084(6) 0.069(3) Uani 1 1 d . . . . .
H14 H -0.472820 0.241946 -0.145349 0.082 Uiso 1 1 calc R U . . .
C13 C -0.3546(13) 0.3196(6) -0.0108(5) 0.0495(19) Uani 1 1 d . . . . .
H13 H -0.367701 0.261163 0.019391 0.059 Uiso 1 1 calc R U . . .
O2 O -0.0505(15) 1.0871(8) 0.4427(6) 0.048(2) Uani 0.5 1 d . . P . .
H2 H -0.045265 1.026944 0.449571 0.072 Uiso 0.5 1 calc R U P . .
C22 C -0.234(3) 1.0955(16) 0.4365(15) 0.071(5) Uani 0.5 1 d . . P . .
H22A H -0.300923 1.039639 0.464179 0.086 Uiso 0.5 1 calc R U P . .
H22B H -0.227929 1.162368 0.473598 0.086 Uiso 0.5 1 calc R U P . .
C23 C -0.333(3) 1.0896(13) 0.3504(15) 0.066(4) Uani 0.5 1 d . . P . .
H23A H -0.247044 1.099848 0.309668 0.100 Uiso 0.5 1 calc R U P . .
H23B H -0.402368 1.143261 0.348398 0.100 Uiso 0.5 1 calc R U P . .
H23C H -0.424210 1.021365 0.329143 0.100 Uiso 0.5 1 calc R U P . .

loop_
_atom_site_aniso_label
_atom_site_aniso_U_11
_atom_site_aniso_U_22
_atom_site_aniso_U_33
_atom_site_aniso_U_23
_atom_site_aniso_U_13
_atom_site_aniso_U_12
Pt1 0.01996(12) 0.02321(12) 0.02434(13) 0.01518(9) 0.00972(9) 0.00843(8)
Pt2 0.02051(17) 0.0445(2) 0.02431(17) 0.02100(14) 0.01037(13) 0.01247(14)
Fe1 0.0211(6) 0.0274(6) 0.0243(6) 0.0180(5) 0.0098(5) 0.0094(5)
Fe2 0.0235(4) 0.0395(5) 0.0313(5) 0.0256(4) 0.0143(4) 0.0157(4)
O1 0.063(4) 0.041(3) 0.053(3) 0.022(2) 0.029(3) 0.013(2)
N1 0.032(3) 0.042(3) 0.036(3) 0.018(2) 0.015(2) 0.019(2)
N2 0.025(2) 0.039(3) 0.041(3) 0.020(2) 0.013(2) 0.007(2)
C2 0.020(2) 0.031(3) 0.030(3) 0.014(2) 0.007(2) 0.009(2)
N7 0.034(3) 0.032(2) 0.030(2) 0.0157(16) 0.012(2) 0.0120(19)
C4 0.021(2) 0.032(3) 0.032(3) 0.017(2) 0.010(2) 0.012(2)
C1 0.022(3) 0.029(3) 0.029(3) 0.013(2) 0.014(2) 0.009(2)
C3 0.026(3) 0.037(3) 0.036(3) 0.021(3) 0.017(2) 0.014(2)
N4 0.028(2) 0.052(3) 0.045(3) 0.029(3) 0.018(2) 0.015(2)
N3 0.031(3) 0.062(4) 0.055(3) 0.040(3) 0.023(2) 0.025(3)
C5 0.026(3) 0.059(4) 0.033(3) 0.026(3) 0.013(2) 0.017(3)
N8 0.038(3) 0.028(2) 0.0275(19) 0.0106(17) 0.0081(19) 0.008(2)
N9 0.072(4) 0.045(3) 0.044(3) 0.020(2) 0.022(3) 0.019(3)
N5 0.029(3) 0.077(4) 0.046(3) 0.038(3) 0.014(2) 0.023(3)
N6 0.036(3) 0.075(4) 0.048(3) 0.041(3) 0.025(3) 0.029(3)
C6 0.027(3) 0.054(4) 0.036(3) 0.027(3) 0.015(2) 0.018(3)
C9 0.038(3) 0.032(2) 0.029(2) 0.0124(16) 0.010(2) 0.011(2)
C11 0.047(4) 0.029(3) 0.027(2) 0.0126(19) 0.010(2) 0.009(3)
C7 0.065(5) 0.031(2) 0.032(2) 0.0174(19) 0.013(3) 0.010(3)
C8 0.063(5) 0.031(3) 0.032(2) 0.013(2) 0.009(3) 0.008(3)
C12 0.038(3) 0.029(2) 0.030(2) 0.0114(16) 0.007(2) 0.008(2)
C10 0.049(4) 0.031(2) 0.028(2) 0.0143(18) 0.010(2) 0.010(2)
C18 0.067(5) 0.043(3) 0.030(2) 0.013(2) 0.013(3) 0.013(3)
C16 0.041(3) 0.036(2) 0.028(2) 0.0126(17) 0.011(2) 0.012(2)
C17 0.046(4) 0.038(2) 0.031(2) 0.0155(19) 0.016(2) 0.018(2)
C19 0.080(6) 0.049(3) 0.036(3) 0.019(2) 0.014(3) 0.016(3)
C15 0.067(5) 0.043(3) 0.032(3) 0.007(2) 0.006(3) 0.004(3)
C21 0.076(5) 0.040(3) 0.032(3) 0.012(2) 0.013(3) 0.013(3)
C20 0.100(7) 0.038(3) 0.043(3) 0.015(3) 0.019(3) 0.012(4)
C14 0.110(8) 0.040(3) 0.036(3) 0.007(2) 0.003(3) -0.005(4)
C13 0.073(5) 0.031(3) 0.035(3) 0.009(2) 0.007(3) 0.002(3)
O2 0.056(6) 0.052(6) 0.029(5) -0.007(4) 0.012(4) 0.008(5)
C22 0.064(6) 0.063(11) 0.082(9) -0.015(8) 0.019(5) 0.021(7)
C23 0.057(9) 0.041(9) 0.089(9) -0.008(8) 0.013(6) 0.004(8)

loop_
_atom_type_symbol
_atom_type_description
_atom_type_scat_dispersion_real
_atom_type_scat_dispersion_imag
_atom_type_scat_source
C C 0.0033 0.0016 'International Tables Vol C Tables 4.2.6.8 and 6.1.1.4'
H H 0.0000 0.0000 'International Tables Vol C Tables 4.2.6.8 and 6.1.1.4'
Fe Fe 0.3463 0.8444 'International Tables Vol C Tables 4.2.6.8 and 6.1.1.4'
N N 0.0061 0.0033 'International Tables Vol C Tables 4.2.6.8 and 6.1.1.4'
O O 0.0106 0.0060 'International Tables Vol C Tables 4.2.6.8 and 6.1.1.4'
Pt Pt -1.7033 8.3905 'International Tables Vol C Tables 4.2.6.8 and 6.1.1.4'

loop_
_geom_angle_atom_site_label_1
_geom_angle_atom_site_label_2
_geom_angle_atom_site_label_3
_geom_angle
_geom_angle_site_symmetry_1
_geom_angle_site_symmetry_3
_geom_angle_publ_flag
C2 Pt1 C4 177.6(2) . 1_655 ?
C2 Pt1 C1 89.3(2) . 1_655 ?
C2 Pt1 C3 89.7(2) . . ?
C1 Pt1 C4 89.8(2) 1_655 1_655 ?
C1 Pt1 C3 176.9(3) 1_655 . ?
C3 Pt1 C4 91.1(2) . 1_655 ?
C5 Pt2 C5 180.0 1_655 2_575 ?
C6 Pt2 C5 88.6(3) . 2_575 ?
C6 Pt2 C5 91.4(3) . 1_655 ?
C6 Pt2 C5 88.6(3) 2_675 1_655 ?
C6 Pt2 C5 91.4(3) 2_675 2_575 ?
C6 Pt2 C6 180.0(3) 2_675 . ?
N1 Fe1 N1 180.0 2_566 . ?
N1 Fe1 N7 91.5(2) . 2_566 ?
N1 Fe1 N7 88.5(2) 2_566 2_566 ?
N1 Fe1 N7 88.5(2) . . ?
N1 Fe1 N7 91.5(2) 2_566 . ?
N2 Fe1 N1 90.6(2) 2_566 . ?
N2 Fe1 N1 90.6(2) . 2_566 ?
N2 Fe1 N1 89.4(2) . . ?
N2 Fe1 N1 89.4(2) 2_566 2_566 ?
N2 Fe1 N2 180.0 . 2_566 ?
N2 Fe1 N7 88.5(2) 2_566 2_566 ?
N2 Fe1 N7 91.5(2) 2_566 . ?
N2 Fe1 N7 91.5(2) . 2_566 ?
N2 Fe1 N7 88.5(2) . . ?
N7 Fe1 N7 180.0(3) . 2_566 ?
O1 Fe2 N4 96.8(2) . . ?
O1 Fe2 N3 109.0(3) . . ?
O1 Fe2 N5 101.8(3) . . ?
O1 Fe2 N6 96.0(3) . . ?
N3 Fe2 N4 88.1(2) . . ?
N3 Fe2 N5 149.1(3) . . ?
N3 Fe2 N6 87.9(2) . . ?
N5 Fe2 N4 88.3(2) . . ?
N5 Fe2 N6 88.9(2) . . ?
N6 Fe2 N4 167.1(3) . . ?
Fe2 O1 H1A 110.2 . . ?
Fe2 O1 H1B 109.8 . . ?
H1A O1 H1B 103.9 . . ?
C1 N1 Fe1 153.6(5) . . ?
C2 N2 Fe1 158.0(5) . . ?
N2 C2 Pt1 176.7(6) . . ?
C11 N7 Fe1 123.5(4) . . ?
C7 N7 Fe1 120.2(4) . . ?
C7 N7 C11 116.3(6) . . ?
N4 C4 Pt1 178.8(6) . 1_455 ?
N1 C1 Pt1 175.3(6) . 1_455 ?
N3 C3 Pt1 178.1(6) . . ?
C4 N4 Fe2 177.8(6) . . ?
C3 N3 Fe2 171.9(7) . . ?
N5 C5 Pt2 179.6(8) . 1_455 ?
C12 N8 C16 118.1(6) . . ?
C19 N9 C20 116.1(7) . . ?
C5 N5 Fe2 160.1(7) . . ?
C6 N6 Fe2 179.5(8) . . ?
N6 C6 Pt2 179.2(8) . . ?
C8 C9 C12 122.6(6) . . ?
C8 C9 C10 116.2(6) . . ?
C10 C9 C12 121.3(6) . . ?
N7 C11 H11 118.5 . . ?
N7 C11 C10 123.0(6) . . ?
C10 C11 H11 118.5 . . ?
N7 C7 H7 117.9 . . ?
N7 C7 C8 124.2(6) . . ?
C8 C7 H7 117.9 . . ?
C9 C8 H8 120.1 . . ?
C7 C8 C9 119.8(6) . . ?
C7 C8 H8 120.1 . . ?
N8 C12 C9 116.8(6) . . ?
N8 C12 C13 122.7(6) . . ?
C13 C12 C9 120.5(6) . . ?
C9 C10 H10 119.7 . . ?
C11 C10 C9 120.5(6) . . ?
C11 C10 H10 119.7 . . ?
C17 C18 H18 120.3 . . ?
C17 C18 C19 119.4(7) . . ?
C19 C18 H18 120.3 . . ?
N8 C16 C17 116.2(6) . . ?
N8 C16 C15 124.2(6) . . ?
C15 C16 C17 119.6(6) . . ?
C18 C17 C16 121.8(6) . . ?
C18 C17 C21 117.8(6) . . ?
C21 C17 C16 120.4(6) . . ?
N9 C19 C18 124.0(7) . . ?
N9 C19 H19 118.0 . . ?
C18 C19 H19 118.0 . . ?
C16 C15 H15 121.1 . . ?
C16 C15 C14 117.8(7) . . ?
C14 C15 H15 121.1 . . ?
C17 C21 H21 120.6 . . ?
C20 C21 C17 118.7(7) . . ?
C20 C21 H21 120.6 . . ?
N9 C20 C21 123.9(8) . . ?
N9 C20 H20 118.0 . . ?
C21 C20 H20 118.0 . . ?
C15 C14 H14 120.1 . . ?
C15 C14 C13 119.8(7) . . ?
C13 C14 H14 120.1 . . ?
C12 C13 H13 121.3 . . ?
C14 C13 C12 117.5(7) . . ?
C14 C13 H13 121.3 . . ?
C22 O2 H2 109.5 . . ?
O2 C22 H22A 108.9 . . ?
O2 C22 H22B 108.9 . . ?
H22A C22 H22B 107.7 . . ?
C23 C22 O2 113.5(18) . . ?
C23 C22 H22A 108.9 . . ?
C23 C22 H22B 108.9 . . ?
C22 C23 H23A 109.5 . . ?
C22 C23 H23B 109.5 . . ?
C22 C23 H23C 109.5 . . ?
H23A C23 H23B 109.5 . . ?
H23A C23 H23C 109.5 . . ?
H23B C23 H23C 109.5 . . ?

loop_
_geom_bond_atom_site_label_1
_geom_bond_atom_site_label_2
_geom_bond_distance
_geom_bond_site_symmetry_2
_geom_bond_publ_flag
Pt1 C2 1.992(6) . ?
Pt1 C4 2.003(6) 1_655 ?
Pt1 C1 1.994(6) 1_655 ?
Pt1 C3 1.996(6) . ?
Pt2 C5 1.999(6) 1_655 ?
Pt2 C5 1.999(6) 2_575 ?
Pt2 C6 1.988(7) 2_675 ?
Pt2 C6 1.988(7) . ?
Fe1 N1 2.150(5) . ?
Fe1 N1 2.150(5) 2_566 ?
Fe1 N2 2.147(5) . ?
Fe1 N2 2.147(5) 2_566 ?
Fe1 N7 2.215(5) 2_566 ?
Fe1 N7 2.215(5) . ?
Fe2 O1 2.018(5) . ?
Fe2 N4 2.129(6) . ?
Fe2 N3 2.088(5) . ?
Fe2 N5 2.106(6) . ?
Fe2 N6 2.121(6) . ?
O1 H1A 0.8707 . ?
O1 H1B 0.8703 . ?
N1 C1 1.145(8) . ?
N2 C2 1.146(8) . ?
N7 C11 1.346(8) . ?
N7 C7 1.331(9) . ?
C4 N4 1.139(8) . ?
C3 N3 1.145(8) . ?
C5 N5 1.140(9) . ?
N8 C12 1.336(8) . ?
N8 C16 1.340(8) . ?
N9 C19 1.322(11) . ?
N9 C20 1.348(10) . ?
N6 C6 1.147(9) . ?
C9 C8 1.390(9) . ?
C9 C12 1.499(9) . ?
C9 C10 1.390(9) . ?
C11 H11 0.9400 . ?
C11 C10 1.382(9) . ?
C7 H7 0.9400 . ?
C7 C8 1.383(9) . ?
C8 H8 0.9400 . ?
C12 C13 1.405(10) . ?
C10 H10 0.9400 . ?
C18 H18 0.9400 . ?
C18 C17 1.366(9) . ?
C18 C19 1.392(10) . ?
C16 C17 1.525(9) . ?
C16 C15 1.367(10) . ?
C17 C21 1.393(10) . ?
C19 H19 0.9400 . ?
C15 H15 0.9400 . ?
C15 C14 1.394(11) . ?
C21 H21 0.9400 . ?
C21 C20 1.380(10) . ?
C20 H20 0.9400 . ?
C14 H14 0.9400 . ?
C14 C13 1.395(11) . ?
C13 H13 0.9400 . ?
O2 H2 0.8300 . ?
O2 C22 1.37(2) . ?
C22 H22A 0.9800 . ?
C22 H22B 0.9800 . ?
C22 C23 1.31(3) . ?
C23 H23A 0.9700 . ?
C23 H23B 0.9700 . ?
C23 H23C 0.9700 . ?

loop_
_geom_torsion_atom_site_label_1
_geom_torsion_atom_site_label_2
_geom_torsion_atom_site_label_3
_geom_torsion_atom_site_label_4
_geom_torsion
_geom_torsion_site_symmetry_1
_geom_torsion_site_symmetry_2
_geom_torsion_site_symmetry_3
_geom_torsion_site_symmetry_4
_geom_torsion_publ_flag
Fe1 N7 C11 C10 180.0(5) . . . . ?
Fe1 N7 C7 C8 179.8(6) . . . . ?
N7 C11 C10 C9 1.7(11) . . . . ?
N7 C7 C8 C9 -1.2(13) . . . . ?
N8 C12 C13 C14 -2.2(13) . . . . ?
N8 C16 C17 C18 178.8(7) . . . . ?
N8 C16 C17 C21 -0.2(10) . . . . ?
N8 C16 C15 C14 -0.9(13) . . . . ?
C9 C12 C13 C14 178.7(8) . . . . ?
C11 N7 C7 C8 1.1(11) . . . . ?
C7 N7 C11 C10 -1.3(10) . . . . ?
C8 C9 C12 N8 -178.3(7) . . . . ?
C8 C9 C12 C13 0.8(11) . . . . ?
C8 C9 C10 C11 -1.7(11) . . . . ?
C12 N8 C16 C17 -180.0(6) . . . . ?
C12 N8 C16 C15 0.0(11) . . . . ?
C12 C9 C8 C7 -178.9(7) . . . . ?
C12 C9 C10 C11 178.7(7) . . . . ?
C10 C9 C8 C7 1.4(11) . . . . ?
C10 C9 C12 N8 1.3(10) . . . . ?
C10 C9 C12 C13 -179.5(7) . . . . ?
C18 C17 C21 C20 0.8(13) . . . . ?
C16 N8 C12 C9 -179.3(6) . . . . ?
C16 N8 C12 C13 1.6(11) . . . . ?
C16 C17 C21 C20 179.8(8) . . . . ?
C16 C15 C14 C13 0.2(15) . . . . ?
C17 C18 C19 N9 0.8(14) . . . . ?
C17 C16 C15 C14 179.1(8) . . . . ?
C17 C21 C20 N9 -0.9(15) . . . . ?
C19 N9 C20 C21 0.8(15) . . . . ?
C19 C18 C17 C16 -179.8(8) . . . . ?
C19 C18 C17 C21 -0.8(12) . . . . ?
C15 C16 C17 C18 -1.2(11) . . . . ?
C15 C16 C17 C21 179.8(8) . . . . ?
C15 C14 C13 C12 1.2(15) . . . . ?
C20 N9 C19 C18 -0.8(14) . . . . ?
